data_2100759
loop_
_publ_author_name
'Kellersohn, T.'
'Lutz, H. D.'
'Vogt, T.'
'Delaplane, R. G.'
'Olovsson, I.'

_publ_section_title
;
 Structural instabilities of the trigonally coordinated water molecules
 in Ba(IO~3~)~2~.H~2~O and Pb(ClO~3~)~2~.H~2~O studied by X-ray and
 neutron diffraction at 25 and 295 K
;
_journal_issue 2
_journal_name_full 'Acta Crystallographica Section B'
_journal_page_first 166
_journal_page_last 172
_journal_paper_doi 10.1107/S0108768191013538
_journal_volume 48
_journal_year 1992
_chemical_formula_sum 'Cl2 H2 O7 Pb'
_chemical_formula_weight 392.11
_symmetry_cell_setting monoclinic
_symmetry_space_group_name_Hall '-I 2yab'
_symmetry_space_group_name_H-M 'I 1 2/c 1'
_cell_angle_alpha 90
_cell_angle_beta 93.130(10)
_cell_angle_gamma 90
_cell_formula_units_Z 4
_cell_length_a 8.8110(10)
_cell_length_b 7.7440(10)
_cell_length_c 9.1310(10)
_cell_volume 622.10(10)
_diffrn_radiation_probe neutron
_diffrn_radiation_type neutron
_diffrn_radiation_wavelength 1.238
_exptl_absorpt_coefficient_mu 0.0131
_exptl_crystal_density_diffrn 4.19
_exptl_crystal_F_000 246.79
_cod_data_source_file ab0254.cif
_cod_original_formula_sum 'Cl2 H2 O7 Pb1'
_cod_database_code 2100759

loop_
_atom_site_label
_atom_site_fract_x
_atom_site_fract_y
_atom_site_fract_z
Pb(b) .0 .3704(2) .25
Cl(b) .24320(10) .26910(10) .55270(10)
O(1b) .0839(2) .3342(2) .5521(2)
O(2b) .2488(2) .1047(2) .6344(2)
O(3b) .2653(2) .2271(2) .3951(2)
O(4b) .0 .0596(4) .25
H(b) .0769(4) -.0064(5) .2106(4)
